data_7160353
loop_
_publ_author_name
'Mamedov, Vakhid A.'
'Galimullina, Venera R.'
'Qu, Zheng-Wang'
'Zhu, Hui'
'Syakaev, Victor V.'
'Nikolaeva, Dariya V.'
'Rizvanov, Il'dar Kh'
'Gubaidullin, Aidar T.'
'Sinyashin, Oleg G.'
'Grimme, Stefan'

_publ_section_title
;
 ANRORC type rearrangement/intermolecular cyclocondensation cascade of
 5,6-dicyano-3-(2-oxo-2-ethyl)pyrazin-2(1<i>H</i>)-ones with hydrazine
 hydrate for the synthesis of
 2-(pyrazol-3-yl)imidazo[4,5-<i>d</i>]pyridazines.
;
_journal_name_full 'Organic &amp; biomolecular chemistry'
_journal_paper_doi 10.1039/d4ob01911c
_journal_year 2025
_chemical_formula_moiety 'C14 H14 N8 O, 2(C3 H7 N O)'
_chemical_formula_sum 'C20 H28 N10 O3'
_chemical_formula_weight 456.52
_chemical_melting_point 468.5(5)
_chemical_name_systematic 5,8-Diamino-5?-phenyl-1,4?-dihydrospiro[pyrazino[2,3-d]pyridazine-2,3?-pyrazol]-3(4H)-one
_space_group_crystal_system monoclinic
_space_group_IT_number 14
_space_group_name_Hall '-P 2yn'
_space_group_name_H-M_alt 'P 1 21/n 1'
_atom_sites_solution_hydrogens mixed
_atom_sites_solution_primary direct
_atom_sites_solution_secondary difmap
_audit_creation_method SHELXL-2014/7
_audit_update_record
;
2024-07-27 deposited with the CCDC.	2025-01-09 downloaded from the CCDC.
;
_cell_angle_alpha 90
_cell_angle_beta 103.011(3)
_cell_angle_gamma 90
_cell_formula_units_Z 4
_cell_length_a 13.4925(9)
_cell_length_b 8.4402(5)
_cell_length_c 20.7218(14)
_cell_measurement_reflns_used 9911
_cell_measurement_temperature 150(2)
_cell_measurement_theta_max 29.13
_cell_measurement_theta_min 2.62
_cell_volume 2299.2(3)
_computing_cell_refinement 'Bruker SAINT'
_computing_data_collection 'APEX3 v2019.11-0 (Bruker AXS)'
_computing_data_reduction 'Bruker SAINT'
_computing_molecular_graphics 'Bruker SHELXTL'
_computing_publication_material 'Bruker SHELXTL'
_computing_structure_refinement 'SHELXL-2018/3 (Sheldrick, 2018)'
_computing_structure_solution 'SHELXT 2018/2 (Sheldrick, 2018)'
_diffrn_ambient_temperature 150(2)
_diffrn_detector 'area detector PHOTON III'
_diffrn_measured_fraction_theta_full 0.970
_diffrn_measured_fraction_theta_max 0.975
_diffrn_measurement_device_type 'Bruker D8 QUEST'
_diffrn_measurement_method '\f and \w scans'
_diffrn_radiation_monochromator 'multilayer optics'
_diffrn_radiation_type MoK\a
_diffrn_radiation_wavelength 0.71073
_diffrn_reflns_av_R_equivalents 0.1015
_diffrn_reflns_av_unetI/netI 0.1199
_diffrn_reflns_Laue_measured_fraction_full 0.970
_diffrn_reflns_Laue_measured_fraction_max 0.975
_diffrn_reflns_limit_h_max 18
_diffrn_reflns_limit_h_min -18
_diffrn_reflns_limit_k_max 11
_diffrn_reflns_limit_k_min -8
_diffrn_reflns_limit_l_max 28
_diffrn_reflns_limit_l_min -28
_diffrn_reflns_number 23075
_diffrn_reflns_point_group_measured_fraction_full 0.970
_diffrn_reflns_point_group_measured_fraction_max 0.975
_diffrn_reflns_theta_full 25.242
_diffrn_reflns_theta_max 29.170
_diffrn_reflns_theta_min 2.030
_diffrn_source 'microfocus I\mS DIAMOND Mo X-ray tube'
_exptl_absorpt_coefficient_mu 0.094
_exptl_absorpt_correction_T_max 0.7458
_exptl_absorpt_correction_T_min 0.5260
_exptl_absorpt_correction_type multi-scan
_exptl_absorpt_process_details
;
 G.M. Sheldrick (1998a). SADABS v.2.01, Bruker.
 Siemens Area Detector Absorption Correction Program.
 Bruker AXS. Madison. Wisconsin. USA
  Krause, L., Herbst-Irmer, R., Sheldrick G.M. & Stalke D.,
  SADABS-2016/2, J. Appl. Cryst. 48 (2015) 3-10. 
;
_exptl_crystal_colour colourless
_exptl_crystal_density_diffrn 1.319
_exptl_crystal_description plate
_exptl_crystal_F_000 968
_exptl_crystal_recrystallization_method 'Re-crystallisation from solvent: acetic acid'
_exptl_crystal_size_max 0.332
_exptl_crystal_size_mid 0.208
_exptl_crystal_size_min 0.024
_refine_diff_density_max 0.458
_refine_diff_density_min -0.398
_refine_diff_density_rms 0.082
_refine_ls_extinction_method none
_refine_ls_goodness_of_fit_ref 1.173
_refine_ls_hydrogen_treatment mixed
_refine_ls_matrix_type full
_refine_ls_number_parameters 331
_refine_ls_number_reflns 6059
_refine_ls_number_restraints 0
_refine_ls_restrained_S_all 1.173
_refine_ls_R_factor_all 0.1777
_refine_ls_R_factor_gt 0.1221
_refine_ls_shift/su_max 0.000
_refine_ls_shift/su_mean 0.000
_refine_ls_structure_factor_coef Fsqd
_refine_ls_weighting_details 'w=1/[\s^2^(Fo^2^)+(0.0243P)^2^+7.1136P] where P=(Fo^2^+2Fc^2^)/3'
_refine_ls_weighting_scheme calc
_refine_ls_wR_factor_gt 0.2046
_refine_ls_wR_factor_ref 0.2222
_reflns_Friedel_coverage 0.000
_reflns_number_gt 4120
_reflns_number_total 6059
_reflns_threshold_expression 'I > 2\s(I)'
_cod_data_source_file d4ob01911c3.cif
_cod_data_source_block shelx_CCDC1
_cod_depositor_comments
;
The following automatic conversions were performed:

data item '_chemical_melting_point' value '468-469' was changed to
'468.5(5)' -- the average value was taken and precision was
estimated.

Automatic conversion script
Id: cif_fix_values 8170 2020-07-09 18:12:32Z antanas 
;
_cod_original_sg_symbol_H-M 'P 21/n'
_cod_database_code 7160353
_shelx_shelxl_version_number 2014/7
_shelx_space_group_comment
;
The symmetry employed for this shelxl refinement is uniquely defined
by the following loop, which should always be used as a source of
symmetry information in preference to the above space-group names.
They are only intended as comments.
;
_shelx_estimated_absorpt_t_min 0.969
_shelx_estimated_absorpt_t_max 0.998

loop_
_space_group_symop_operation_xyz
'x, y, z'
'-x+1/2, y+1/2, -z+1/2'
'-x, -y, -z'
'x-1/2, -y-1/2, z-1/2'

loop_
_atom_site_label
_atom_site_type_symbol
_atom_site_fract_x
_atom_site_fract_y
_atom_site_fract_z
_atom_site_U_iso_or_equiv
_atom_site_adp_type
_atom_site_occupancy
_atom_site_site_symmetry_order
_atom_site_calc_flag
_atom_site_refinement_flags_posn
_atom_site_refinement_flags_adp
_atom_site_refinement_flags_occupancy
_atom_site_disorder_assembly
_atom_site_disorder_group
O1S O 0.1066(3) 0.2823(6) 0.45006(18) 0.0607(12) Uani 1 1 d . . . . .
O3 O 0.4849(2) 0.1352(3) 0.56934(12) 0.0213(6) Uani 1 1 d . . . . .
O4S O 0.3330(2) 0.7847(3) 0.49922(15) 0.0297(7) Uani 1 1 d . . . . .
N1 N 0.3614(2) 0.4582(3) 0.47460(14) 0.0135(6) Uani 1 1 d . . . . .
N1S N 0.0625(3) 0.1912(5) 0.34519(19) 0.0353(9) Uani 1 1 d . . . . .
N4 N 0.4066(2) 0.1488(4) 0.46158(14) 0.0155(6) Uani 1 1 d . . . . .
N5 N 0.3384(3) 0.0016(4) 0.33433(16) 0.0206(7) Uani 1 1 d . . . . .
N4S N 0.1961(3) 0.8436(4) 0.5412(2) 0.0379(10) Uani 1 1 d . . . . .
N6 N 0.2743(2) 0.2418(3) 0.29114(15) 0.0165(7) Uani 1 1 d . . . . .
N7 N 0.2540(2) 0.3985(3) 0.29820(15) 0.0178(7) Uani 1 1 d . . . . .
N8 N 0.2557(3) 0.6293(3) 0.35703(18) 0.0198(7) Uani 1 1 d . . . . .
N21 N 0.2708(2) 0.4302(3) 0.60536(14) 0.0144(6) Uani 1 1 d . . . . .
N22 N 0.2851(2) 0.3216(3) 0.55726(14) 0.0132(6) Uani 1 1 d . . . . .
C2 C 0.3784(2) 0.3633(4) 0.53430(16) 0.0110(7) Uani 1 1 d . . . . .
C1S C 0.0762(3) 0.3010(6) 0.3908(2) 0.0393(12) Uani 1 1 d . . . . .
H1S H 0.0606 0.4066 0.3761 0.047 Uiso 1 1 calc R U . . .
C3 C 0.4299(3) 0.2068(4) 0.52358(16) 0.0131(7) Uani 1 1 d . . . . .
C2S C 0.0888(4) 0.0276(7) 0.3627(3) 0.0591(16) Uani 1 1 d . . . . .
H21S H 0.0265 -0.0355 0.3575 0.089 Uiso 1 1 calc R U . . .
H22S H 0.1272 0.0222 0.4088 0.089 Uiso 1 1 calc R U . . .
H23S H 0.1305 -0.0145 0.3335 0.089 Uiso 1 1 calc R U . . .
C3S C 0.0223(4) 0.2254(7) 0.2759(3) 0.0498(14) Uani 1 1 d . . . . .
H31S H 0.0698 0.1872 0.2499 0.075 Uiso 1 1 calc R U . . .
H32S H 0.0132 0.3401 0.2698 0.075 Uiso 1 1 calc R U . . .
H33S H -0.0435 0.1722 0.2609 0.075 Uiso 1 1 calc R U . . .
C5 C 0.3222(3) 0.1603(4) 0.34326(17) 0.0147(7) Uani 1 1 d . . . . .
C4A C 0.3524(3) 0.2320(4) 0.40634(17) 0.0127(7) Uani 1 1 d . . . . .
C4S C 0.2903(4) 0.8617(5) 0.5355(2) 0.0307(10) Uani 1 1 d . . . . .
H4S H 0.3291 0.9420 0.5618 0.037 Uiso 1 1 calc R U . . .
C5S C 0.1303(4) 0.7214(6) 0.5028(3) 0.0482(13) Uani 1 1 d . . . . .
H51S H 0.0607 0.7620 0.4891 0.072 Uiso 1 1 calc R U . . .
H52S H 0.1307 0.6267 0.5302 0.072 Uiso 1 1 calc R U . . .
H53S H 0.1557 0.6940 0.4635 0.072 Uiso 1 1 calc R U . . .
C6S C 0.1527(5) 0.9409(7) 0.5860(3) 0.0650(18) Uani 1 1 d . . . . .
H61S H 0.0948 1.0009 0.5605 0.098 Uiso 1 1 calc R U . . .
H62S H 0.2044 1.0147 0.6097 0.098 Uiso 1 1 calc R U . . .
H63S H 0.1297 0.8727 0.6181 0.098 Uiso 1 1 calc R U . . .
C8 C 0.2811(3) 0.4708(4) 0.35563(18) 0.0147(7) Uani 1 1 d . . . . .
C8A C 0.3298(2) 0.3881(4) 0.41384(16) 0.0106(7) Uani 1 1 d . . . . .
C24 C 0.4377(3) 0.4586(4) 0.59352(16) 0.0151(7) Uani 1 1 d . . . . .
H241 H 0.4906 0.3931 0.6223 0.018 Uiso 1 1 calc R U . . .
H242 H 0.4698 0.5536 0.5789 0.018 Uiso 1 1 calc R U . . .
C25 C 0.3550(3) 0.5032(4) 0.62797(16) 0.0125(7) Uani 1 1 d . . . . .
C26 C 0.3690(3) 0.6147(4) 0.68359(17) 0.0159(7) Uani 1 1 d . . . . .
C27 C 0.2920(3) 0.6411(5) 0.7174(2) 0.0244(9) Uani 1 1 d . . . . .
H27 H 0.2280 0.5905 0.7025 0.029 Uiso 1 1 calc R U . . .
C28 C 0.3068(3) 0.7395(5) 0.7721(2) 0.0277(9) Uani 1 1 d . . . . .
H28 H 0.2540 0.7548 0.7951 0.033 Uiso 1 1 calc R U . . .
C29 C 0.4007(3) 0.8163(5) 0.7933(2) 0.0309(10) Uani 1 1 d . . . . .
H29 H 0.4120 0.8837 0.8309 0.037 Uiso 1 1 calc R U . . .
C30 C 0.4763(3) 0.7940(5) 0.7595(2) 0.0320(10) Uani 1 1 d . . . . .
H30 H 0.5393 0.8480 0.7734 0.038 Uiso 1 1 calc R U . . .
C31 C 0.4614(3) 0.6939(5) 0.70543(19) 0.0215(8) Uani 1 1 d . . . . .
H31 H 0.5146 0.6786 0.6828 0.026 Uiso 1 1 calc R U . . .
H1 H 0.347(3) 0.548(5) 0.4814(19) 0.012(10) Uiso 1 1 d . . . . .
H4 H 0.427(4) 0.058(6) 0.457(2) 0.042(15) Uiso 1 1 d . . . . .
H22 H 0.230(3) 0.321(4) 0.5226(19) 0.013(9) Uiso 1 1 d . . . . .
H51 H 0.317(3) -0.024(4) 0.2945(19) 0.006(9) Uiso 1 1 d . . . . .
H52 H 0.398(3) -0.038(4) 0.3615(18) 0.010(9) Uiso 1 1 d . . . . .
H81 H 0.298(3) 0.680(5) 0.395(2) 0.017(10) Uiso 1 1 d . . . . .
H82 H 0.246(3) 0.670(5) 0.323(2) 0.014(11) Uiso 1 1 d . . . . .

loop_
_atom_site_aniso_label
_atom_site_aniso_U_11
_atom_site_aniso_U_22
_atom_site_aniso_U_33
_atom_site_aniso_U_23
_atom_site_aniso_U_13
_atom_site_aniso_U_12
O1S 0.0270(18) 0.114(4) 0.039(2) -0.016(2) 0.0020(16) -0.021(2)
O3 0.0252(14) 0.0253(14) 0.0110(13) -0.0003(11) -0.0011(11) 0.0131(11)
O4S 0.0351(17) 0.0182(13) 0.0407(18) -0.0041(13) 0.0191(14) -0.0027(12)
N1 0.0181(16) 0.0079(13) 0.0150(15) -0.0029(11) 0.0048(12) 0.0034(12)
N1S 0.0278(19) 0.038(2) 0.037(2) -0.0070(18) -0.0002(16) -0.0112(17)
N4 0.0181(16) 0.0135(14) 0.0119(15) 0.0012(12) -0.0029(12) 0.0060(12)
N5 0.0281(19) 0.0154(15) 0.0110(16) -0.0044(13) -0.0111(13) 0.0032(14)
N4S 0.048(2) 0.0257(19) 0.048(2) 0.0047(18) 0.028(2) 0.0048(18)
N6 0.0220(16) 0.0114(13) 0.0134(15) -0.0023(12) -0.0019(13) -0.0006(12)
N7 0.0279(17) 0.0090(13) 0.0132(16) 0.0024(11) -0.0023(13) 0.0046(12)
N8 0.0329(19) 0.0080(13) 0.0136(17) 0.0028(13) -0.0054(14) 0.0018(13)
N21 0.0160(15) 0.0141(14) 0.0151(15) -0.0024(12) 0.0076(12) -0.0041(12)
N22 0.0110(14) 0.0157(14) 0.0115(15) -0.0015(12) -0.0003(12) -0.0009(12)
C2 0.0089(15) 0.0154(15) 0.0072(15) -0.0045(13) -0.0014(12) -0.0044(13)
C1S 0.020(2) 0.051(3) 0.043(3) -0.011(2) -0.002(2) -0.012(2)
C3 0.0147(17) 0.0134(15) 0.0106(17) 0.0004(13) 0.0016(13) 0.0001(13)
C2S 0.052(4) 0.042(3) 0.088(5) 0.009(3) 0.027(3) -0.001(3)
C3S 0.038(3) 0.062(4) 0.044(3) -0.012(3) -0.003(2) -0.016(3)
C5 0.0107(16) 0.0144(16) 0.0177(18) 0.0001(14) 0.0004(13) -0.0006(13)
C4A 0.0099(16) 0.0132(15) 0.0133(17) 0.0029(13) -0.0008(13) 0.0031(13)
C4S 0.046(3) 0.0159(18) 0.035(2) -0.0039(17) 0.019(2) -0.0062(18)
C5S 0.032(3) 0.047(3) 0.065(4) 0.004(3) 0.011(3) 0.002(2)
C6S 0.089(5) 0.047(3) 0.076(4) -0.010(3) 0.053(4) 0.007(3)
C8 0.0138(17) 0.0114(15) 0.0178(18) 0.0012(14) 0.0014(14) 0.0013(13)
C8A 0.0078(15) 0.0139(15) 0.0110(16) 0.0008(13) 0.0043(12) 0.0000(12)
C24 0.0140(17) 0.0201(17) 0.0107(17) -0.0060(14) 0.0016(13) 0.0011(14)
C25 0.0162(17) 0.0114(15) 0.0088(16) 0.0048(13) 0.0007(13) 0.0016(13)
C26 0.0197(18) 0.0140(16) 0.0133(17) -0.0007(13) 0.0024(14) -0.0009(14)
C27 0.027(2) 0.0222(19) 0.026(2) -0.0057(16) 0.0103(17) -0.0023(16)
C28 0.027(2) 0.030(2) 0.030(2) -0.0092(18) 0.0151(19) 0.0013(18)
C29 0.039(2) 0.027(2) 0.025(2) -0.0148(18) 0.0032(18) 0.0017(19)
C30 0.026(2) 0.032(2) 0.035(2) -0.016(2) 0.0009(19) -0.0025(18)
C31 0.0175(18) 0.0248(19) 0.024(2) -0.0069(16) 0.0099(15) -0.0043(16)

loop_
_atom_type_symbol
_atom_type_description
_atom_type_scat_dispersion_real
_atom_type_scat_dispersion_imag
_atom_type_scat_source
C C 0.0033 0.0016 'International Tables Vol C Tables 4.2.6.8 and 6.1.1.4'
H H 0.0000 0.0000 'International Tables Vol C Tables 4.2.6.8 and 6.1.1.4'
N N 0.0061 0.0033 'International Tables Vol C Tables 4.2.6.8 and 6.1.1.4'
O O 0.0106 0.0060 'International Tables Vol C Tables 4.2.6.8 and 6.1.1.4'

loop_
_geom_angle_atom_site_label_1
_geom_angle_atom_site_label_2
_geom_angle_atom_site_label_3
_geom_angle
_geom_angle_site_symmetry_1
_geom_angle_site_symmetry_3
_geom_angle_publ_flag
C8A N1 C2 120.2(3) . . ?
C8A N1 H1 122(3) . . ?
C2 N1 H1 112(3) . . ?
C1S N1S C3S 122.5(5) . . ?
C1S N1S C2S 120.5(5) . . ?
C3S N1S C2S 117.0(4) . . ?
C3 N4 C4A 124.4(3) . . ?
C3 N4 H4 116(3) . . ?
C4A N4 H4 120(3) . . ?
C5 N5 H51 111(2) . . ?
C5 N5 H52 114(2) . . ?
H51 N5 H52 124(3) . . ?
C4S N4S C6S 121.9(5) . . ?
C4S N4S C5S 120.7(4) . . ?
C6S N4S C5S 117.4(4) . . ?
C5 N6 N7 119.4(3) . . ?
C8 N7 N6 121.7(3) . . ?
C8 N8 H81 110(2) . . ?
C8 N8 H82 114(3) . . ?
H81 N8 H82 120(4) . . ?
C25 N21 N22 108.7(3) . . ?
N21 N22 C2 109.6(3) . . ?
N21 N22 H22 110(2) . . ?
C2 N22 H22 110(2) . . ?
N1 C2 N22 115.0(3) . . ?
N1 C2 C3 110.1(3) . . ?
N22 C2 C3 106.7(3) . . ?
N1 C2 C24 110.3(3) . . ?
N22 C2 C24 101.2(3) . . ?
C3 C2 C24 113.4(3) . . ?
O1S C1S N1S 126.9(5) . . ?
O1S C1S H1S 116.6 . . ?
N1S C1S H1S 116.6 . . ?
O3 C3 N4 122.1(3) . . ?
O3 C3 C2 121.9(3) . . ?
N4 C3 C2 115.9(3) . . ?
N1S C2S H21S 109.5 . . ?
N1S C2S H22S 109.5 . . ?
H21S C2S H22S 109.5 . . ?
N1S C2S H23S 109.5 . . ?
H21S C2S H23S 109.5 . . ?
H22S C2S H23S 109.5 . . ?
N1S C3S H31S 109.5 . . ?
N1S C3S H32S 109.5 . . ?
H31S C3S H32S 109.5 . . ?
N1S C3S H33S 109.5 . . ?
H31S C3S H33S 109.5 . . ?
H32S C3S H33S 109.5 . . ?
N6 C5 N5 117.4(3) . . ?
N6 C5 C4A 121.3(3) . . ?
N5 C5 C4A 121.3(3) . . ?
C8A C4A N4 118.6(3) . . ?
C8A C4A C5 119.4(3) . . ?
N4 C4A C5 122.0(3) . . ?
O4S C4S N4S 126.2(4) . . ?
O4S C4S H4S 116.9 . . ?
N4S C4S H4S 116.9 . . ?
N4S C5S H51S 109.5 . . ?
N4S C5S H52S 109.5 . . ?
H51S C5S H52S 109.5 . . ?
N4S C5S H53S 109.5 . . ?
H51S C5S H53S 109.5 . . ?
H52S C5S H53S 109.5 . . ?
N4S C6S H61S 109.5 . . ?
N4S C6S H62S 109.5 . . ?
H61S C6S H62S 109.5 . . ?
N4S C6S H63S 109.5 . . ?
H61S C6S H63S 109.5 . . ?
H62S C6S H63S 109.5 . . ?
N7 C8 N8 116.6(3) . . ?
N7 C8 C8A 121.5(3) . . ?
N8 C8 C8A 121.8(3) . . ?
C4A C8A N1 119.3(3) . . ?
C4A C8A C8 116.7(3) . . ?
N1 C8A C8 123.9(3) . . ?
C25 C24 C2 101.7(3) . . ?
C25 C24 H241 111.4 . . ?
C2 C24 H241 111.4 . . ?
C25 C24 H242 111.4 . . ?
C2 C24 H242 111.4 . . ?
H241 C24 H242 109.3 . . ?
N21 C25 C26 122.7(3) . . ?
N21 C25 C24 113.4(3) . . ?
C26 C25 C24 123.8(3) . . ?
C27 C26 C31 118.2(3) . . ?
C27 C26 C25 121.2(3) . . ?
C31 C26 C25 120.6(3) . . ?
C28 C27 C26 121.4(4) . . ?
C28 C27 H27 119.3 . . ?
C26 C27 H27 119.3 . . ?
C27 C28 C29 119.1(4) . . ?
C27 C28 H28 120.4 . . ?
C29 C28 H28 120.4 . . ?
C30 C29 C28 120.0(4) . . ?
C30 C29 H29 120.0 . . ?
C28 C29 H29 120.0 . . ?
C29 C30 C31 120.5(4) . . ?
C29 C30 H30 119.8 . . ?
C31 C30 H30 119.8 . . ?
C30 C31 C26 120.8(4) . . ?
C30 C31 H31 119.6 . . ?
C26 C31 H31 119.6 . . ?

loop_
_geom_bond_atom_site_label_1
_geom_bond_atom_site_label_2
_geom_bond_distance
_geom_bond_site_symmetry_2
_geom_bond_publ_flag
O1S C1S 1.214(6) . ?
O3 C3 1.224(4) . ?
O4S C4S 1.231(5) . ?
N1 C8A 1.369(4) . ?
N1 C2 1.448(4) . ?
N1 H1 0.80(4) . ?
N1S C1S 1.307(6) . ?
N1S C3S 1.445(6) . ?
N1S C2S 1.452(7) . ?
N4 C3 1.344(4) . ?
N4 C4A 1.400(4) . ?
N4 H4 0.83(5) . ?
N5 C5 1.376(4) . ?
N5 H51 0.84(4) . ?
N5 H52 0.93(4) . ?
N4S C4S 1.312(6) . ?
N4S C6S 1.458(6) . ?
N4S C5S 1.472(7) . ?
N6 C5 1.320(4) . ?
N6 N7 1.365(4) . ?
N7 C8 1.314(5) . ?
N8 C8 1.383(4) . ?
N8 H81 0.96(4) . ?
N8 H82 0.76(4) . ?
N21 C25 1.284(4) . ?
N21 N22 1.399(4) . ?
N22 C2 1.484(4) . ?
N22 H22 0.91(4) . ?
C2 C3 1.532(5) . ?
C2 C24 1.533(4) . ?
C1S H1S 0.9500 . ?
C2S H21S 0.9800 . ?
C2S H22S 0.9800 . ?
C2S H23S 0.9800 . ?
C3S H31S 0.9800 . ?
C3S H32S 0.9800 . ?
C3S H33S 0.9800 . ?
C5 C4A 1.415(5) . ?
C4A C8A 1.369(4) . ?
C4S H4S 0.9500 . ?
C5S H51S 0.9800 . ?
C5S H52S 0.9800 . ?
C5S H53S 0.9800 . ?
C6S H61S 0.9800 . ?
C6S H62S 0.9800 . ?
C6S H63S 0.9800 . ?
C8 C8A 1.420(5) . ?
C24 C25 1.501(5) . ?
C24 H241 0.9900 . ?
C24 H242 0.9900 . ?
C25 C26 1.467(5) . ?
C26 C27 1.396(5) . ?
C26 C31 1.397(5) . ?
C27 C28 1.383(5) . ?
C27 H27 0.9500 . ?
C28 C29 1.403(6) . ?
C28 H28 0.9500 . ?
C29 C30 1.374(6) . ?
C29 H29 0.9500 . ?
C30 C31 1.381(6) . ?
C30 H30 0.9500 . ?
C31 H31 0.9500 . ?

loop_
_geom_torsion_atom_site_label_1
_geom_torsion_atom_site_label_2
_geom_torsion_atom_site_label_3
_geom_torsion_atom_site_label_4
_geom_torsion
_geom_torsion_site_symmetry_1
_geom_torsion_site_symmetry_2
_geom_torsion_site_symmetry_3
_geom_torsion_site_symmetry_4
_geom_torsion_publ_flag
C5 N6 N7 C8 0.2(5) . . . . ?
C25 N21 N22 C2 -17.9(4) . . . . ?
C8A N1 C2 N22 -80.4(4) . . . . ?
C8A N1 C2 C3 40.1(4) . . . . ?
C8A N1 C2 C24 165.9(3) . . . . ?
N21 N22 C2 N1 -95.6(3) . . . . ?
N21 N22 C2 C3 142.1(3) . . . . ?
N21 N22 C2 C24 23.3(3) . . . . ?
C3S N1S C1S O1S 177.7(5) . . . . ?
C2S N1S C1S O1S -3.0(7) . . . . ?
C4A N4 C3 O3 -173.6(3) . . . . ?
C4A N4 C3 C2 9.9(5) . . . . ?
N1 C2 C3 O3 152.3(3) . . . . ?
N22 C2 C3 O3 -82.4(4) . . . . ?
C24 C2 C3 O3 28.2(5) . . . . ?
N1 C2 C3 N4 -31.2(4) . . . . ?
N22 C2 C3 N4 94.2(3) . . . . ?
C24 C2 C3 N4 -155.3(3) . . . . ?
N7 N6 C5 N5 178.1(3) . . . . ?
N7 N6 C5 C4A 0.3(5) . . . . ?
C3 N4 C4A C8A 6.8(5) . . . . ?
C3 N4 C4A C5 -174.3(3) . . . . ?
N6 C5 C4A C8A 1.3(5) . . . . ?
N5 C5 C4A C8A -176.4(3) . . . . ?
N6 C5 C4A N4 -177.5(3) . . . . ?
N5 C5 C4A N4 4.8(5) . . . . ?
C6S N4S C4S O4S 179.7(5) . . . . ?
C5S N4S C4S O4S 0.4(7) . . . . ?
N6 N7 C8 N8 -179.4(3) . . . . ?
N6 N7 C8 C8A -2.3(5) . . . . ?
N4 C4A C8A N1 0.5(5) . . . . ?
C5 C4A C8A N1 -178.4(3) . . . . ?
N4 C4A C8A C8 175.7(3) . . . . ?
C5 C4A C8A C8 -3.2(5) . . . . ?
C2 N1 C8A C4A -25.9(5) . . . . ?
C2 N1 C8A C8 159.3(3) . . . . ?
N7 C8 C8A C4A 3.8(5) . . . . ?
N8 C8 C8A C4A -179.2(3) . . . . ?
N7 C8 C8A N1 178.7(3) . . . . ?
N8 C8 C8A N1 -4.3(5) . . . . ?
N1 C2 C24 C25 102.9(3) . . . . ?
N22 C2 C24 C25 -19.3(3) . . . . ?
C3 C2 C24 C25 -133.1(3) . . . . ?
N22 N21 C25 C26 -174.1(3) . . . . ?
N22 N21 C25 C24 3.9(4) . . . . ?
C2 C24 C25 N21 10.7(4) . . . . ?
C2 C24 C25 C26 -171.3(3) . . . . ?
N21 C25 C26 C27 3.5(5) . . . . ?
C24 C25 C26 C27 -174.4(3) . . . . ?
N21 C25 C26 C31 -178.5(3) . . . . ?
C24 C25 C26 C31 3.6(5) . . . . ?
C31 C26 C27 C28 -1.7(6) . . . . ?
C25 C26 C27 C28 176.4(4) . . . . ?
C26 C27 C28 C29 1.2(6) . . . . ?
C27 C28 C29 C30 0.4(7) . . . . ?
C28 C29 C30 C31 -1.3(7) . . . . ?
C29 C30 C31 C26 0.8(7) . . . . ?
C27 C26 C31 C30 0.7(6) . . . . ?
C25 C26 C31 C30 -177.3(4) . . . . ?
